data_7719167
loop_
_publ_author_name
'Kushik, ?'
'Rippke, Mirko'
'Drexler, Hans-Joachim'
'Dankert, Fabian'
'Hering-Junghans, Christian'
'Beweries, Torsten'

_publ_section_title
;
 Coordination and C-H activation of an amidobis(phosphaalkene) ligand at
 rhodium(I).
;
_journal_issue 34
_journal_name_full 'Dalton transactions (Cambridge, England : 2003)'
_journal_page_first 12913
_journal_page_last 12918
_journal_paper_doi 10.1039/d5dt01734c
_journal_volume 54
_journal_year 2025
_chemical_formula_moiety 'C76 H87 N P2'
_chemical_formula_sum 'C76 H87 N P2'
_chemical_formula_weight 1076.40
_space_group_crystal_system triclinic
_space_group_IT_number 2
_space_group_name_Hall '-P 1'
_space_group_name_H-M_alt 'P -1'
_atom_sites_solution_hydrogens mixed
_audit_creation_method SHELXL-2019/3
_audit_update_record
;
2025-05-14 deposited with the CCDC.	2025-07-24 downloaded from the CCDC.
;
_cell_angle_alpha 94.506(2)
_cell_angle_beta 104.144(2)
_cell_angle_gamma 101.521(2)
_cell_formula_units_Z 2
_cell_length_a 10.7081(4)
_cell_length_b 16.8302(6)
_cell_length_c 20.7021(7)
_cell_measurement_reflns_used 9950
_cell_measurement_temperature 150(2)
_cell_measurement_theta_max 66.54
_cell_measurement_theta_min 3.26
_cell_volume 3512.9(2)
_computing_cell_refinement 'SAINT (Bruker, 2013)'
_computing_data_collection 'APEX2 (Bruker, 2014)'
_computing_data_reduction SAINT
_computing_molecular_graphics 'ORTEP-3v2020.1 (Farrugia, 2020)'
_computing_publication_material 'SHELXL-2019/3 (Sheldrick, 2018)'
_computing_structure_refinement 'SHELXL-2019/3 (Sheldrick, 2019)'
_computing_structure_solution 'SHELXT-2018/2 (Sheldrick, 2018)'
_diffrn_ambient_temperature 150(2)
_diffrn_measured_fraction_theta_full 0.997
_diffrn_measured_fraction_theta_max 0.997
_diffrn_measurement_device_type 'Bruker APEX-II CCD'
_diffrn_measurement_method '\f and \w scans'
_diffrn_radiation_monochromator multilayer
_diffrn_radiation_source microfocus
_diffrn_radiation_type CuK\a
_diffrn_radiation_wavelength 1.54178
_diffrn_reflns_av_R_equivalents 0.0304
_diffrn_reflns_av_unetI/netI 0.0238
_diffrn_reflns_Laue_measured_fraction_full 0.997
_diffrn_reflns_Laue_measured_fraction_max 0.997
_diffrn_reflns_limit_h_max 12
_diffrn_reflns_limit_h_min -12
_diffrn_reflns_limit_k_max 20
_diffrn_reflns_limit_k_min -19
_diffrn_reflns_limit_l_max 24
_diffrn_reflns_limit_l_min -24
_diffrn_reflns_number 52461
_diffrn_reflns_point_group_measured_fraction_full 0.997
_diffrn_reflns_point_group_measured_fraction_max 0.997
_diffrn_reflns_theta_full 66.768
_diffrn_reflns_theta_max 66.768
_diffrn_reflns_theta_min 2.221
_exptl_absorpt_coefficient_mu 0.844
_exptl_absorpt_correction_T_max 0.913
_exptl_absorpt_correction_T_min 0.817
_exptl_absorpt_correction_type multi-scan
_exptl_absorpt_process_details 'SADABS 2014/5'
_exptl_crystal_colour yellow
_exptl_crystal_density_diffrn 1.018
_exptl_crystal_description block
_exptl_crystal_F_000 1160
_exptl_crystal_size_max 0.250
_exptl_crystal_size_mid 0.220
_exptl_crystal_size_min 0.110
_refine_diff_density_max 0.482
_refine_diff_density_min -0.619
_refine_diff_density_rms 0.037
_refine_ls_extinction_method none
_refine_ls_goodness_of_fit_ref 1.044
_refine_ls_hydrogen_treatment mixed
_refine_ls_matrix_type full
_refine_ls_number_parameters 821
_refine_ls_number_reflns 12407
_refine_ls_number_restraints 82
_refine_ls_restrained_S_all 1.041
_refine_ls_R_factor_all 0.0522
_refine_ls_R_factor_gt 0.0478
_refine_ls_shift/su_max 0.001
_refine_ls_shift/su_mean 0.000
_refine_ls_structure_factor_coef Fsqd
_refine_ls_weighting_details 'w=1/[\s^2^(Fo^2^)+(0.0766P)^2^+0.9495P] where P=(Fo^2^+2Fc^2^)/3'
_refine_ls_weighting_scheme calc
_refine_ls_wR_factor_gt 0.1332
_refine_ls_wR_factor_ref 0.1382
_reflns_Friedel_coverage 0.000
_reflns_number_gt 11078
_reflns_number_total 12407
_reflns_threshold_expression 'I > 2\s(I)'
_cod_data_source_file d5dt01734c3.cif
_cod_data_source_block ax2804_DippTer2_PNP_cmpd1b
_cod_depositor_comments 'Adding full bibliography for 7719162--7719167.cif.'
_cod_database_code 7719167
_shelx_shelxl_version_number 2019/3
_shelx_space_group_comment
;
The symmetry employed for this shelxl refinement is uniquely defined
by the following loop, which should always be used as a source of
symmetry information in preference to the above space-group names.
They are only intended as comments.
;
_shelx_estimated_absorpt_t_min 0.817
_shelx_estimated_absorpt_t_max 0.913

loop_
_space_group_symop_operation_xyz
'x, y, z'
'-x, -y, -z'

loop_
_atom_site_label
_atom_site_type_symbol
_atom_site_fract_x
_atom_site_fract_y
_atom_site_fract_z
_atom_site_U_iso_or_equiv
_atom_site_adp_type
_atom_site_occupancy
_atom_site_site_symmetry_order
_atom_site_calc_flag
_atom_site_refinement_flags_posn
_atom_site_refinement_flags_adp
_atom_site_refinement_flags_occupancy
_atom_site_disorder_assembly
_atom_site_disorder_group
C1 C 0.25587(16) 0.70005(10) 0.19720(8) 0.0390(3) Uani 1 1 d . . . . .
C2 C 0.34384(17) 0.77112(10) 0.23467(8) 0.0420(3) Uani 1 1 d . . . . .
C3 C 0.30702(19) 0.84526(11) 0.22190(9) 0.0486(4) Uani 1 1 d . . . . .
H3 H 0.363288 0.894626 0.246996 0.058 Uiso 1 1 calc R U . . .
C4 C 0.1921(2) 0.85019(11) 0.17425(9) 0.0511(4) Uani 1 1 d . . . . .
C5 C 0.10911(18) 0.77939(11) 0.13748(9) 0.0488(4) Uani 1 1 d . . . . .
H5 H 0.031342 0.781866 0.104465 0.059 Uiso 1 1 calc R U . . .
C6 C 0.13955(16) 0.70367(10) 0.14881(8) 0.0421(4) Uani 1 1 d . . . . .
C7 C 0.1600(3) 0.93274(13) 0.16463(12) 0.0708(6) Uani 1 1 d . . . . .
H7A H 0.174643 0.948320 0.121988 0.106 Uiso 1 1 calc R U . . .
H7B H 0.217168 0.973774 0.201752 0.106 Uiso 1 1 calc R U . . .
H7C H 0.067234 0.929608 0.163905 0.106 Uiso 1 1 calc R U . . .
C8 C 0.14648(15) 0.56943(10) 0.15445(8) 0.0390(3) Uani 1 1 d . . . . .
C9 C 0.10520(16) 0.48388(10) 0.13975(8) 0.0411(3) Uani 1 1 d . . . . .
C10 C -0.01615(16) 0.45432(11) 0.09093(8) 0.0470(4) Uani 1 1 d . . . . .
H10 H -0.047848 0.396733 0.079973 0.056 Uiso 1 1 calc R U . . .
C11 C -0.09266(16) 0.50399(12) 0.05770(8) 0.0483(4) Uani 1 1 d . . . . .
C12 C -0.04893(17) 0.58770(12) 0.07300(8) 0.0477(4) Uani 1 1 d . . . . .
H12 H -0.099658 0.622610 0.050611 0.057 Uiso 1 1 calc R U . . .
C13 C 0.07041(16) 0.62113(11) 0.12161(8) 0.0420(3) Uani 1 1 d . . . . .
C14 C -0.21995(18) 0.46619(14) 0.00478(10) 0.0577(5) Uani 1 1 d . . . . .
H14A H -0.291080 0.449968 0.026491 0.086 Uiso 1 1 calc R U . . .
H14B H -0.208980 0.417901 -0.021036 0.086 Uiso 1 1 calc R U . . .
H14C H -0.242441 0.506154 -0.025499 0.086 Uiso 1 1 calc R U . . .
C15 C 0.46361(17) 0.77460(10) 0.28678(8) 0.0420(3) Uani 1 1 d . . . . .
H15 H 0.511918 0.827937 0.307452 0.050 Uiso 1 1 calc R U . . .
C16 C 0.66087(15) 0.74509(9) 0.39143(8) 0.0372(3) Uani 1 1 d . . . . .
C17 C 0.77481(15) 0.71315(9) 0.40292(8) 0.0382(3) Uani 1 1 d . . . . .
C18 C 0.86659(17) 0.73117(10) 0.46568(8) 0.0439(4) Uani 1 1 d . . . . .
H18 H 0.943345 0.709303 0.473004 0.053 Uiso 1 1 calc R U . . .
C19 C 0.84754(18) 0.78051(10) 0.51755(9) 0.0479(4) Uani 1 1 d . . . . .
H19 H 0.906545 0.788801 0.561244 0.057 Uiso 1 1 calc R U . . .
C20 C 0.74140(18) 0.81749(10) 0.50478(8) 0.0457(4) Uani 1 1 d . . . . .
H20 H 0.731330 0.854112 0.539489 0.055 Uiso 1 1 calc R U . . .
C21 C 0.64905(16) 0.80248(9) 0.44247(8) 0.0399(3) Uani 1 1 d . . . . .
C22 C 0.55179(17) 0.85666(9) 0.43101(8) 0.0412(3) Uani 1 1 d . . . . .
C23 C 0.42285(17) 0.83172(10) 0.43668(8) 0.0424(3) Uani 1 1 d . . . . .
C24 C 0.34071(18) 0.88649(11) 0.42678(9) 0.0497(4) Uani 1 1 d . . . . .
H24 H 0.252665 0.870270 0.430295 0.060 Uiso 1 1 calc R U . . .
C25 C 0.3846(2) 0.96412(11) 0.41193(10) 0.0549(4) Uani 1 1 d . . . . .
H25 H 0.327033 1.000751 0.405497 0.066 Uiso 1 1 calc R U . . .
C26 C 0.5115(2) 0.98824(10) 0.40647(10) 0.0541(4) Uani 1 1 d . . . . .
H26 H 0.541262 1.041836 0.396623 0.065 Uiso 1 1 calc R U . . .
C27 C 0.59716(19) 0.93533(10) 0.41516(9) 0.0481(4) Uani 1 1 d . . . . .
C28 C 0.37115(18) 0.74743(10) 0.45457(10) 0.0502(4) Uani 1 1 d . . . . .
H28 H 0.433202 0.712298 0.447829 0.060 Uiso 1 1 calc R U . . .
C29 C 0.3717(3) 0.75397(15) 0.52835(12) 0.0779(7) Uani 1 1 d . . . . .
H29A H 0.460789 0.780260 0.556159 0.117 Uiso 1 1 calc R U . . .
H29B H 0.345214 0.699098 0.540331 0.117 Uiso 1 1 calc R U . . .
H29C H 0.309407 0.786757 0.536103 0.117 Uiso 1 1 calc R U . . .
C30 C 0.2339(2) 0.70602(13) 0.40961(13) 0.0691(6) Uani 1 1 d . . . . .
H30A H 0.170466 0.738550 0.416087 0.104 Uiso 1 1 calc R U . . .
H30B H 0.206779 0.651132 0.421423 0.104 Uiso 1 1 calc R U . . .
H30C H 0.236324 0.701793 0.362470 0.104 Uiso 1 1 calc R U . . .
C31 C 0.7342(2) 0.96326(11) 0.40418(11) 0.0611(5) Uani 1 1 d . . . . .
H31 H 0.774859 0.914663 0.404792 0.073 Uiso 1 1 calc R U . . .
C32 C 0.8246(2) 1.02859(14) 0.46016(15) 0.0808(7) Uani 1 1 d . . . . .
H32A H 0.785804 1.076473 0.462105 0.121 Uiso 1 1 calc R U . . .
H32B H 0.911305 1.044606 0.451233 0.121 Uiso 1 1 calc R U . . .
H32C H 0.834939 1.006779 0.503201 0.121 Uiso 1 1 calc R U . . .
C33 C 0.7246(3) 0.99197(17) 0.33503(15) 0.0922(9) Uani 1 1 d . . . . .
H33A H 0.665548 0.948797 0.300127 0.138 Uiso 1 1 calc R U . . .
H33B H 0.812675 1.003988 0.327197 0.138 Uiso 1 1 calc R U . . .
H33C H 0.689427 1.041463 0.333547 0.138 Uiso 1 1 calc R U . . .
C34 C 0.80981(15) 0.66534(10) 0.34791(8) 0.0383(3) Uani 1 1 d . . . . .
C35 C 0.85746(16) 0.70699(10) 0.29912(8) 0.0439(4) Uani 1 1 d . . . . .
C36 C 0.91287(18) 0.66535(11) 0.25679(9) 0.0519(4) Uani 1 1 d . . . . .
H36 H 0.944457 0.692515 0.223424 0.062 Uiso 1 1 calc R U . . .
C37 C 0.92305(18) 0.58571(12) 0.26206(10) 0.0530(4) Uani 1 1 d . . . . .
H37 H 0.965249 0.559382 0.234117 0.064 Uiso 1 1 calc R U . . .
C38 C 0.87145(16) 0.54412(11) 0.30830(9) 0.0454(4) Uani 1 1 d . . . . .
H38 H 0.876763 0.488777 0.311175 0.054 Uiso 1 1 calc R U . . .
C39 C 0.81200(15) 0.58247(10) 0.35054(8) 0.0391(3) Uani 1 1 d . . . . .
C40 C 0.85651(17) 0.79636(11) 0.29392(9) 0.0485(4) Uani 1 1 d . . . . .
H40 H 0.789010 0.810140 0.316114 0.058 Uiso 1 1 calc R U . . .
C41 C 0.9902(2) 0.85122(13) 0.33229(14) 0.0723(6) Uani 1 1 d . . . . .
H41A H 1.009708 0.842432 0.379609 0.108 Uiso 1 1 calc R U . . .
H41B H 0.987402 0.908648 0.329070 0.108 Uiso 1 1 calc R U . . .
H41C H 1.059332 0.837759 0.312787 0.108 Uiso 1 1 calc R U . . .
C42 C 0.8175(3) 0.81430(15) 0.22134(11) 0.0712(6) Uani 1 1 d . . . . .
H42A H 0.885293 0.805219 0.199052 0.107 Uiso 1 1 calc R U . . .
H42B H 0.809718 0.871318 0.221096 0.107 Uiso 1 1 calc R U . . .
H42C H 0.732424 0.777845 0.197351 0.107 Uiso 1 1 calc R U . . .
C43 C 0.74506(17) 0.53214(10) 0.39575(8) 0.0424(3) Uani 1 1 d . . . . .
H43 H 0.701524 0.568099 0.419350 0.051 Uiso 1 1 calc R U . . .
C44 C 0.8438(2) 0.50245(13) 0.44892(10) 0.0591(5) Uani 1 1 d . . . . .
H44A H 0.885086 0.465022 0.427085 0.089 Uiso 1 1 calc R U . . .
H44B H 0.798003 0.473774 0.478906 0.089 Uiso 1 1 calc R U . . .
H44C H 0.912080 0.549405 0.475062 0.089 Uiso 1 1 calc R U . . .
C45 C 0.6376(2) 0.45988(12) 0.35398(10) 0.0578(5) Uani 1 1 d . . . . .
H45A H 0.677601 0.424077 0.329704 0.087 Uiso 1 1 calc R U . . .
H45B H 0.572012 0.480285 0.321704 0.087 Uiso 1 1 calc R U . . .
H45C H 0.594238 0.428991 0.383794 0.087 Uiso 1 1 calc R U . . .
C46 C 0.18245(16) 0.42791(10) 0.17106(8) 0.0410(3) Uani 1 1 d . . . . .
H46 H 0.266849 0.450519 0.201321 0.049 Uiso 1 1 calc R U . . .
C47 C 0.26566(17) 0.28751(9) 0.20533(8) 0.0421(3) Uani 1 1 d . . . . .
C48 C 0.36269(17) 0.26810(10) 0.17605(8) 0.0436(4) Uani 1 1 d . . . . .
C49 C 0.4578(2) 0.23192(12) 0.21244(9) 0.0553(5) Uani 1 1 d . . . . .
H49 H 0.523355 0.218127 0.192753 0.066 Uiso 1 1 calc R U . . .
C50 C 0.4588(2) 0.21551(14) 0.27725(10) 0.0660(6) Uani 1 1 d . . . . .
H50 H 0.526441 0.192515 0.302197 0.079 Uiso 1 1 calc R U . . .
C51 C 0.3611(2) 0.23271(12) 0.30537(10) 0.0602(5) Uani 1 1 d . . . . .
H51 H 0.361413 0.220827 0.349514 0.072 Uiso 1 1 calc R U . . .
C52 C 0.26254(19) 0.26711(10) 0.26983(9) 0.0478(4) Uani 1 1 d . . . . .
C53 C 0.35961(16) 0.28417(10) 0.10522(8) 0.0420(3) Uani 1 1 d . . . . .
C54 C 0.28214(18) 0.22535(10) 0.05082(9) 0.0470(4) Uani 1 1 d . . . . .
C55 C 0.27473(18) 0.24357(11) -0.01437(9) 0.0486(4) Uani 1 1 d . . . . .
H55 H 0.221261 0.204668 -0.051455 0.058 Uiso 1 1 calc R U . . .
C56 C 0.34343(18) 0.31683(11) -0.02588(8) 0.0468(4) Uani 1 1 d . . . . .
H56 H 0.336756 0.328490 -0.070601 0.056 Uiso 1 1 calc R U . . .
C57 C 0.42261(17) 0.37374(10) 0.02801(8) 0.0450(4) Uani 1 1 d . . . . .
H57 H 0.471017 0.423910 0.019723 0.054 Uiso 1 1 calc R U . . .
C58 C 0.43228(16) 0.35864(10) 0.09370(8) 0.0419(3) Uani 1 1 d . . . . .
C59 C 0.2099(2) 0.14127(12) 0.06067(10) 0.0615(5) Uani 1 1 d . . . . .
H59 H 0.232355 0.137460 0.109966 0.074 Uiso 1 1 calc R U . . .
C60 C 0.0618(3) 0.12803(15) 0.03576(16) 0.0882(8) Uani 1 1 d . . . . .
H60A H 0.032819 0.172756 0.056799 0.132 Uiso 1 1 calc R U . . .
H60B H 0.019757 0.075887 0.047461 0.132 Uiso 1 1 calc R U . . .
H60C H 0.036516 0.126848 -0.013169 0.132 Uiso 1 1 calc R U . . .
C61 C 0.2560(3) 0.07318(15) 0.02624(19) 0.1021(10) Uani 1 1 d . . . . .
H61A H 0.237796 0.076651 -0.022077 0.153 Uiso 1 1 calc R U . . .
H61B H 0.208601 0.019911 0.033471 0.153 Uiso 1 1 calc R U . . .
H61C H 0.351230 0.079300 0.045244 0.153 Uiso 1 1 calc R U . . .
C62 C 0.52618(19) 0.41896(11) 0.15209(9) 0.0516(4) Uani 1 1 d . . . . .
H62 H 0.494196 0.409442 0.192970 0.062 Uiso 1 1 calc R U . . .
C63 C 0.5326(2) 0.50857(12) 0.14254(11) 0.0658(5) Uani 1 1 d . . . . .
H63A H 0.571768 0.521132 0.105358 0.099 Uiso 1 1 calc R U . . .
H63B H 0.587111 0.543640 0.183884 0.099 Uiso 1 1 calc R U . . .
H63C H 0.443176 0.518473 0.132227 0.099 Uiso 1 1 calc R U . . .
C64 C 0.6639(2) 0.40025(15) 0.16491(11) 0.0700(6) Uani 1 1 d . . . . .
H64A H 0.658663 0.343859 0.174778 0.105 Uiso 1 1 calc R U . . .
H64B H 0.724629 0.438036 0.203245 0.105 Uiso 1 1 calc R U . . .
H64C H 0.696450 0.406900 0.124889 0.105 Uiso 1 1 calc R U . . .
C65A C 0.1542(6) 0.2770(4) 0.2994(4) 0.0412(12) Uani 0.784(4) 1 d D U P A 1
C66A C 0.0398(4) 0.2125(2) 0.28263(17) 0.0522(8) Uani 0.784(4) 1 d D U P A 1
C67A C -0.0690(4) 0.2230(3) 0.3052(2) 0.0632(10) Uani 0.784(4) 1 d D U P A 1
H67A H -0.146474 0.180173 0.293886 0.076 Uiso 0.784(4) 1 calc R U P A 1
C68A C -0.0662(11) 0.2943(7) 0.3436(6) 0.065(2) Uani 0.784(4) 1 d D U P A 1
H68A H -0.141348 0.300344 0.358565 0.077 Uiso 0.784(4) 1 calc R U P A 1
C69A C 0.0461(11) 0.3572(11) 0.3605(9) 0.0566(14) Uani 0.784(4) 1 d D U P A 1
H69A H 0.046788 0.406096 0.386923 0.068 Uiso 0.784(4) 1 calc R U P A 1
C70A C 0.1587(7) 0.3504(5) 0.3394(4) 0.044(2) Uani 0.784(4) 1 d D U P A 1
C71A C 0.0390(3) 0.13118(17) 0.24488(15) 0.0672(9) Uani 0.784(4) 1 d D . P A 1
H71A H 0.105568 0.141779 0.218291 0.081 Uiso 0.784(4) 1 calc R U P A 1
C72A C -0.0921(4) 0.0892(2) 0.1966(2) 0.0991(14) Uani 0.784(4) 1 d D . P A 1
H72A H -0.084184 0.037451 0.174496 0.149 Uiso 0.784(4) 1 calc R U P A 1
H72B H -0.159524 0.078158 0.221376 0.149 Uiso 0.784(4) 1 calc R U P A 1
H72C H -0.117640 0.124574 0.162723 0.149 Uiso 0.784(4) 1 calc R U P A 1
C73A C 0.0842(4) 0.07507(17) 0.29607(18) 0.0848(11) Uani 0.784(4) 1 d D . P A 1
H73A H 0.169343 0.103067 0.327077 0.127 Uiso 0.784(4) 1 calc R U P A 1
H73B H 0.018354 0.061421 0.321428 0.127 Uiso 0.784(4) 1 calc R U P A 1
H73C H 0.093845 0.024751 0.272510 0.127 Uiso 0.784(4) 1 calc R U P A 1
C74A C 0.2828(7) 0.4165(5) 0.3609(4) 0.0505(16) Uani 0.784(4) 1 d D U P A 1
H74A H 0.339091 0.408649 0.329885 0.061 Uiso 0.784(4) 1 calc R U P A 1
C75A C 0.2531(13) 0.5015(4) 0.3575(5) 0.079(2) Uani 0.784(4) 1 d D U P A 1
H75A H 0.336160 0.543197 0.371817 0.118 Uiso 0.784(4) 1 calc R U P A 1
H75B H 0.207063 0.505865 0.311222 0.118 Uiso 0.784(4) 1 calc R U P A 1
H75C H 0.197074 0.509922 0.387241 0.118 Uiso 0.784(4) 1 calc R U P A 1
C76A C 0.359(2) 0.4090(10) 0.4322(8) 0.073(2) Uani 0.784(4) 1 d D U P A 1
H76A H 0.440062 0.452156 0.446354 0.109 Uiso 0.784(4) 1 calc R U P A 1
H76B H 0.303683 0.414651 0.462979 0.109 Uiso 0.784(4) 1 calc R U P A 1
H76C H 0.381314 0.355358 0.432906 0.109 Uiso 0.784(4) 1 calc R U P A 1
C65B C 0.122(2) 0.2809(17) 0.2869(14) 0.043(5) Uani 0.216(4) 1 d D U P A 2
C66B C -0.0002(13) 0.2288(7) 0.2638(7) 0.051(3) Uani 0.216(4) 1 d D U P A 2
C67B C -0.1011(17) 0.2433(11) 0.2896(9) 0.068(4) Uani 0.216(4) 1 d D U P A 2
H67B H -0.188029 0.210262 0.272080 0.082 Uiso 0.216(4) 1 calc R U P A 2
C68B C -0.075(4) 0.306(3) 0.341(2) 0.068(9) Uani 0.216(4) 1 d D U P A 2
H68B H -0.145137 0.314732 0.359522 0.082 Uiso 0.216(4) 1 calc R U P A 2
C69B C 0.048(4) 0.357(4) 0.366(3) 0.0566(14) Uani 0.216(4) 1 d D U P A 2
H69B H 0.063890 0.399567 0.402014 0.068 Uiso 0.216(4) 1 calc R U P A 2
C70B C 0.148(3) 0.343(2) 0.3388(15) 0.053(9) Uani 0.216(4) 1 d D U P A 2
C71B C -0.0293(11) 0.1569(6) 0.2072(6) 0.067(3) Uani 0.216(4) 1 d D . P A 2
H71B H 0.042272 0.166010 0.183585 0.080 Uiso 0.216(4) 1 calc R U P A 2
C72B C -0.0246(16) 0.0790(9) 0.2411(8) 0.0991(14) Uani 0.216(4) 1 d D . P A 2
H72D H 0.061493 0.086059 0.273717 0.149 Uiso 0.216(4) 1 calc R U P A 2
H72E H -0.094812 0.069139 0.264212 0.149 Uiso 0.216(4) 1 calc R U P A 2
H72F H -0.037561 0.032304 0.206873 0.149 Uiso 0.216(4) 1 calc R U P A 2
C73B C -0.1550(13) 0.1492(8) 0.1586(8) 0.101(5) Uani 0.216(4) 1 d D . P A 2
H73D H -0.154967 0.199672 0.137911 0.151 Uiso 0.216(4) 1 calc R U P A 2
H73E H -0.168932 0.103018 0.123730 0.151 Uiso 0.216(4) 1 calc R U P A 2
H73F H -0.226184 0.139853 0.181069 0.151 Uiso 0.216(4) 1 calc R U P A 2
C74B C 0.280(3) 0.405(2) 0.3663(17) 0.068(8) Uani 0.216(4) 1 d D U P A 2
H74B H 0.335248 0.391588 0.336427 0.081 Uiso 0.216(4) 1 calc R U P A 2
C75B C 0.278(5) 0.4961(18) 0.3614(16) 0.089(11) Uani 0.216(4) 1 d D U P A 2
H75D H 0.228226 0.501630 0.316210 0.133 Uiso 0.216(4) 1 calc R U P A 2
H75E H 0.236296 0.516148 0.394593 0.133 Uiso 0.216(4) 1 calc R U P A 2
H75F H 0.369112 0.528194 0.370469 0.133 Uiso 0.216(4) 1 calc R U P A 2
C76B C 0.356(8) 0.396(4) 0.436(3) 0.073(2) Uani 0.216(4) 1 d D U P A 2
H76D H 0.438735 0.438292 0.449252 0.109 Uiso 0.216(4) 1 calc R U P A 2
H76E H 0.303233 0.402696 0.467436 0.109 Uiso 0.216(4) 1 calc R U P A 2
H76F H 0.376317 0.341898 0.435562 0.109 Uiso 0.216(4) 1 calc R U P A 2
N1 N 0.25941(13) 0.61828(8) 0.19938(7) 0.0383(3) Uani 1 1 d . . . . .
P1 P 0.12992(5) 0.32656(3) 0.15636(3) 0.05726(14) Uani 1 1 d . . . . .
P2 P 0.52890(4) 0.69727(2) 0.31571(2) 0.03835(11) Uani 1 1 d . . . . .
H1 H 0.3212(19) 0.6031(11) 0.2251(9) 0.041(5) Uiso 1 1 d . . . . .

loop_
_atom_site_aniso_label
_atom_site_aniso_U_11
_atom_site_aniso_U_22
_atom_site_aniso_U_33
_atom_site_aniso_U_23
_atom_site_aniso_U_13
_atom_site_aniso_U_12
C1 0.0460(8) 0.0434(8) 0.0377(8) 0.0133(6) 0.0201(7) 0.0193(7)
C2 0.0510(9) 0.0448(8) 0.0389(8) 0.0122(6) 0.0196(7) 0.0192(7)
C3 0.0634(11) 0.0442(9) 0.0464(9) 0.0110(7) 0.0224(8) 0.0196(8)
C4 0.0639(11) 0.0527(10) 0.0504(10) 0.0189(8) 0.0231(8) 0.0302(9)
C5 0.0538(10) 0.0605(10) 0.0453(9) 0.0192(8) 0.0196(8) 0.0302(8)
C6 0.0456(9) 0.0534(9) 0.0379(8) 0.0147(7) 0.0188(7) 0.0225(7)
C7 0.0950(16) 0.0608(12) 0.0709(13) 0.0216(10) 0.0237(12) 0.0435(12)
C8 0.0381(8) 0.0495(9) 0.0354(7) 0.0110(6) 0.0155(6) 0.0141(7)
C9 0.0397(8) 0.0495(9) 0.0386(8) 0.0102(7) 0.0148(6) 0.0129(7)
C10 0.0419(9) 0.0555(10) 0.0444(9) 0.0073(7) 0.0137(7) 0.0101(7)
C11 0.0392(8) 0.0685(11) 0.0411(9) 0.0081(8) 0.0142(7) 0.0164(8)
C12 0.0437(9) 0.0680(11) 0.0400(8) 0.0141(8) 0.0152(7) 0.0248(8)
C13 0.0403(8) 0.0566(9) 0.0389(8) 0.0136(7) 0.0179(7) 0.0215(7)
C14 0.0430(9) 0.0817(13) 0.0479(10) 0.0080(9) 0.0089(8) 0.0173(9)
C15 0.0501(9) 0.0406(8) 0.0395(8) 0.0069(6) 0.0177(7) 0.0125(7)
C16 0.0409(8) 0.0357(7) 0.0380(8) 0.0066(6) 0.0149(6) 0.0093(6)
C17 0.0414(8) 0.0377(7) 0.0388(8) 0.0056(6) 0.0153(6) 0.0107(6)
C18 0.0449(9) 0.0452(8) 0.0436(9) 0.0058(7) 0.0108(7) 0.0161(7)
C19 0.0547(10) 0.0485(9) 0.0383(8) 0.0017(7) 0.0081(7) 0.0138(8)
C20 0.0563(10) 0.0425(8) 0.0413(8) 0.0013(7) 0.0176(7) 0.0141(7)
C21 0.0447(8) 0.0378(8) 0.0421(8) 0.0057(6) 0.0186(7) 0.0115(6)
C22 0.0528(9) 0.0369(8) 0.0384(8) 0.0027(6) 0.0167(7) 0.0159(7)
C23 0.0493(9) 0.0376(8) 0.0421(8) 0.0009(6) 0.0133(7) 0.0143(7)
C24 0.0490(9) 0.0440(9) 0.0563(10) -0.0005(7) 0.0118(8) 0.0167(7)
C25 0.0647(11) 0.0432(9) 0.0598(11) 0.0026(8) 0.0115(9) 0.0269(8)
C26 0.0745(12) 0.0367(8) 0.0558(10) 0.0068(7) 0.0214(9) 0.0180(8)
C27 0.0621(11) 0.0397(8) 0.0479(9) 0.0034(7) 0.0227(8) 0.0148(8)
C28 0.0521(10) 0.0406(8) 0.0667(11) 0.0091(8) 0.0261(9) 0.0176(7)
C29 0.111(2) 0.0650(13) 0.0736(15) 0.0288(11) 0.0403(14) 0.0282(13)
C30 0.0565(12) 0.0499(11) 0.1012(17) 0.0085(11) 0.0257(11) 0.0077(9)
C31 0.0748(13) 0.0422(9) 0.0808(14) 0.0124(9) 0.0445(11) 0.0157(9)
C32 0.0607(13) 0.0632(13) 0.121(2) -0.0018(13) 0.0406(14) 0.0057(10)
C33 0.117(2) 0.0802(16) 0.104(2) 0.0362(15) 0.0700(18) 0.0178(15)
C34 0.0339(7) 0.0456(8) 0.0373(8) 0.0036(6) 0.0112(6) 0.0120(6)
C35 0.0389(8) 0.0501(9) 0.0446(9) 0.0054(7) 0.0157(7) 0.0092(7)
C36 0.0527(10) 0.0574(10) 0.0536(10) 0.0083(8) 0.0308(8) 0.0100(8)
C37 0.0524(10) 0.0585(10) 0.0566(10) 0.0002(8) 0.0307(8) 0.0152(8)
C38 0.0437(9) 0.0475(9) 0.0489(9) 0.0007(7) 0.0181(7) 0.0147(7)
C39 0.0356(7) 0.0459(8) 0.0378(8) 0.0028(6) 0.0110(6) 0.0131(6)
C40 0.0478(9) 0.0507(9) 0.0534(10) 0.0133(8) 0.0231(8) 0.0115(7)
C41 0.0597(12) 0.0520(11) 0.0992(17) 0.0168(11) 0.0148(12) 0.0041(9)
C42 0.0895(16) 0.0791(14) 0.0629(13) 0.0260(11) 0.0337(12) 0.0372(13)
C43 0.0494(9) 0.0449(8) 0.0403(8) 0.0066(7) 0.0189(7) 0.0191(7)
C44 0.0742(13) 0.0648(11) 0.0479(10) 0.0135(9) 0.0182(9) 0.0328(10)
C45 0.0596(11) 0.0570(11) 0.0586(11) 0.0098(9) 0.0253(9) 0.0050(9)
C46 0.0399(8) 0.0473(9) 0.0381(8) 0.0088(6) 0.0135(6) 0.0102(7)
C47 0.0497(9) 0.0327(7) 0.0456(9) 0.0066(6) 0.0168(7) 0.0076(6)
C48 0.0520(9) 0.0416(8) 0.0406(8) 0.0088(6) 0.0178(7) 0.0109(7)
C49 0.0690(12) 0.0654(11) 0.0468(10) 0.0169(8) 0.0259(9) 0.0340(10)
C50 0.0905(15) 0.0787(14) 0.0504(11) 0.0263(10) 0.0291(10) 0.0493(12)
C51 0.0917(15) 0.0607(11) 0.0472(10) 0.0224(8) 0.0351(10) 0.0342(11)
C52 0.0637(11) 0.0364(8) 0.0506(9) 0.0065(7) 0.0290(8) 0.0104(7)
C53 0.0447(8) 0.0465(8) 0.0393(8) 0.0101(7) 0.0146(7) 0.0144(7)
C54 0.0508(9) 0.0453(9) 0.0451(9) 0.0105(7) 0.0126(7) 0.0100(7)
C55 0.0534(10) 0.0487(9) 0.0406(9) 0.0048(7) 0.0064(7) 0.0120(8)
C56 0.0543(10) 0.0522(9) 0.0370(8) 0.0118(7) 0.0130(7) 0.0163(8)
C57 0.0492(9) 0.0472(9) 0.0423(9) 0.0110(7) 0.0174(7) 0.0110(7)
C58 0.0436(8) 0.0449(8) 0.0401(8) 0.0068(7) 0.0148(7) 0.0120(7)
C59 0.0742(13) 0.0520(10) 0.0502(10) 0.0116(8) 0.0121(9) -0.0009(9)
C60 0.0806(17) 0.0630(14) 0.104(2) 0.0004(13) 0.0219(15) -0.0153(12)
C61 0.127(2) 0.0499(12) 0.145(3) 0.0315(15) 0.056(2) 0.0249(14)
C62 0.0586(10) 0.0550(10) 0.0377(8) 0.0045(7) 0.0156(8) 0.0023(8)
C63 0.0822(14) 0.0518(11) 0.0546(11) -0.0004(9) 0.0200(10) -0.0042(10)
C64 0.0570(12) 0.0864(15) 0.0544(11) 0.0066(10) 0.0034(9) 0.0036(11)
C65A 0.045(3) 0.0411(19) 0.040(2) 0.0105(15) 0.0145(19) 0.0104(19)
C66A 0.053(2) 0.0530(19) 0.0508(18) 0.0111(13) 0.0182(14) 0.0067(14)
C67A 0.051(2) 0.070(2) 0.065(2) 0.0149(18) 0.0185(17) 0.0002(16)
C68A 0.052(3) 0.084(5) 0.072(4) 0.027(3) 0.033(2) 0.022(3)
C69A 0.0648(13) 0.0587(11) 0.061(4) 0.016(2) 0.0313(17) 0.0261(10)
C70A 0.061(4) 0.040(3) 0.045(3) 0.012(2) 0.030(3) 0.018(3)
C71A 0.076(2) 0.0545(15) 0.0652(17) -0.0038(13) 0.0325(15) -0.0107(14)
C72A 0.101(3) 0.091(2) 0.082(2) -0.023(2) 0.037(2) -0.032(2)
C73A 0.125(3) 0.0464(14) 0.092(2) 0.0056(14) 0.054(2) 0.0088(16)
C74A 0.060(3) 0.046(3) 0.048(2) 0.0020(18) 0.0279(19) 0.0023(18)
C75A 0.107(4) 0.038(2) 0.103(4) 0.002(2) 0.064(3) 0.006(3)
C76A 0.0692(17) 0.091(6) 0.053(2) -0.007(3) 0.0244(17) 0.002(4)
C65B 0.043(10) 0.053(7) 0.050(12) 0.020(7) 0.024(8) 0.029(7)
C66B 0.054(7) 0.041(5) 0.069(8) 0.017(5) 0.022(6) 0.020(4)
C67B 0.063(8) 0.086(10) 0.070(10) 0.026(7) 0.028(7) 0.036(6)
C68B 0.061(12) 0.059(9) 0.097(19) 0.008(11) 0.030(10) 0.031(8)
C69B 0.0648(13) 0.0587(11) 0.061(4) 0.016(2) 0.0313(17) 0.0261(10)
C70B 0.036(9) 0.053(12) 0.058(13) 0.018(9) -0.004(7) -0.002(7)
C71B 0.062(6) 0.049(5) 0.095(8) 0.008(5) 0.035(6) 0.009(5)
C72B 0.101(3) 0.091(2) 0.082(2) -0.023(2) 0.037(2) -0.032(2)
C73B 0.079(8) 0.074(8) 0.119(11) -0.028(8) 0.001(8) -0.003(6)
C74B 0.114(17) 0.046(10) 0.072(12) 0.008(8) 0.072(11) 0.026(9)
C75B 0.16(2) 0.075(15) 0.075(13) 0.017(9) 0.087(15) 0.044(12)
C76B 0.0692(17) 0.091(6) 0.053(2) -0.007(3) 0.0244(17) 0.002(4)
N1 0.0397(7) 0.0420(7) 0.0376(7) 0.0114(5) 0.0113(6) 0.0161(6)
P1 0.0469(3) 0.0434(2) 0.0726(3) 0.0032(2) 0.0024(2) 0.00834(19)
P2 0.0392(2) 0.0380(2) 0.0400(2) 0.00424(15) 0.01185(16) 0.01235(16)

loop_
_atom_type_symbol
_atom_type_description
_atom_type_scat_dispersion_real
_atom_type_scat_dispersion_imag
_atom_type_scat_source
C C 0.0181 0.0091 'International Tables Vol C Tables 4.2.6.8 and 6.1.1.4'
H H 0.0000 0.0000 'International Tables Vol C Tables 4.2.6.8 and 6.1.1.4'
N N 0.0311 0.0180 'International Tables Vol C Tables 4.2.6.8 and 6.1.1.4'
P P 0.2955 0.4335 'International Tables Vol C Tables 4.2.6.8 and 6.1.1.4'

loop_
_geom_angle_atom_site_label_1
_geom_angle_atom_site_label_2
_geom_angle_atom_site_label_3
_geom_angle
_geom_angle_site_symmetry_1
_geom_angle_site_symmetry_3
_geom_angle_publ_flag
N1 C1 C2 130.46(15) . . ?
N1 C1 C6 107.99(14) . . ?
C2 C1 C6 121.53(14) . . ?
C1 C2 C3 115.83(15) . . ?
C1 C2 C15 126.28(14) . . ?
C3 C2 C15 117.81(16) . . ?
C4 C3 C2 123.53(17) . . ?
C4 C3 H3 118.2 . . ?
C2 C3 H3 118.2 . . ?
C5 C4 C3 119.14(16) . . ?
C5 C4 C7 121.14(18) . . ?
C3 C4 C7 119.71(19) . . ?
C4 C5 C6 119.86(16) . . ?
C4 C5 H5 120.1 . . ?
C6 C5 H5 120.1 . . ?
C5 C6 C1 120.08(16) . . ?
C5 C6 C13 132.43(16) . . ?
C1 C6 C13 107.43(14) . . ?
C4 C7 H7A 109.5 . . ?
C4 C7 H7B 109.5 . . ?
H7A C7 H7B 109.5 . . ?
C4 C7 H7C 109.5 . . ?
H7A C7 H7C 109.5 . . ?
H7B C7 H7C 109.5 . . ?
N1 C8 C9 130.37(14) . . ?
N1 C8 C13 108.17(14) . . ?
C9 C8 C13 121.46(15) . . ?
C8 C9 C10 115.44(15) . . ?
C8 C9 C46 123.41(15) . . ?
C10 C9 C46 121.14(15) . . ?
C11 C10 C9 124.18(17) . . ?
C11 C10 H10 117.9 . . ?
C9 C10 H10 117.9 . . ?
C12 C11 C10 118.92(16) . . ?
C12 C11 C14 120.99(17) . . ?
C10 C11 C14 120.08(18) . . ?
C11 C12 C13 119.81(16) . . ?
C11 C12 H12 120.1 . . ?
C13 C12 H12 120.1 . . ?
C12 C13 C8 120.19(16) . . ?
C12 C13 C6 132.82(15) . . ?
C8 C13 C6 106.99(14) . . ?
C11 C14 H14A 109.5 . . ?
C11 C14 H14B 109.5 . . ?
H14A C14 H14B 109.5 . . ?
C11 C14 H14C 109.5 . . ?
H14A C14 H14C 109.5 . . ?
H14B C14 H14C 109.5 . . ?
C2 C15 P2 128.89(13) . . ?
C2 C15 H15 115.6 . . ?
P2 C15 H15 115.6 . . ?
C17 C16 C21 118.49(14) . . ?
C17 C16 P2 115.78(11) . . ?
C21 C16 P2 125.13(12) . . ?
C18 C17 C16 120.09(14) . . ?
C18 C17 C34 117.10(14) . . ?
C16 C17 C34 122.59(14) . . ?
C19 C18 C17 120.95(15) . . ?
C19 C18 H18 119.5 . . ?
C17 C18 H18 119.5 . . ?
C20 C19 C18 119.01(16) . . ?
C20 C19 H19 120.5 . . ?
C18 C19 H19 120.5 . . ?
C19 C20 C21 121.68(15) . . ?
C19 C20 H20 119.2 . . ?
C21 C20 H20 119.2 . . ?
C20 C21 C16 119.19(14) . . ?
C20 C21 C22 116.56(14) . . ?
C16 C21 C22 123.80(14) . . ?
C23 C22 C27 120.76(15) . . ?
C23 C22 C21 122.35(14) . . ?
C27 C22 C21 116.88(15) . . ?
C24 C23 C22 118.45(16) . . ?
C24 C23 C28 119.45(16) . . ?
C22 C23 C28 122.10(14) . . ?
C25 C24 C23 121.29(17) . . ?
C25 C24 H24 119.4 . . ?
C23 C24 H24 119.4 . . ?
C26 C25 C24 119.95(16) . . ?
C26 C25 H25 120.0 . . ?
C24 C25 H25 120.0 . . ?
C25 C26 C27 120.97(17) . . ?
C25 C26 H26 119.5 . . ?
C27 C26 H26 119.5 . . ?
C26 C27 C22 118.57(17) . . ?
C26 C27 C31 118.84(16) . . ?
C22 C27 C31 122.53(15) . . ?
C29 C28 C23 110.00(15) . . ?
C29 C28 C30 110.98(19) . . ?
C23 C28 C30 112.42(16) . . ?
C29 C28 H28 107.8 . . ?
C23 C28 H28 107.8 . . ?
C30 C28 H28 107.8 . . ?
C28 C29 H29A 109.5 . . ?
C28 C29 H29B 109.5 . . ?
H29A C29 H29B 109.5 . . ?
C28 C29 H29C 109.5 . . ?
H29A C29 H29C 109.5 . . ?
H29B C29 H29C 109.5 . . ?
C28 C30 H30A 109.5 . . ?
C28 C30 H30B 109.5 . . ?
H30A C30 H30B 109.5 . . ?
C28 C30 H30C 109.5 . . ?
H30A C30 H30C 109.5 . . ?
H30B C30 H30C 109.5 . . ?
C32 C31 C27 112.15(16) . . ?
C32 C31 C33 111.4(2) . . ?
C27 C31 C33 111.0(2) . . ?
C32 C31 H31 107.3 . . ?
C27 C31 H31 107.3 . . ?
C33 C31 H31 107.3 . . ?
C31 C32 H32A 109.5 . . ?
C31 C32 H32B 109.5 . . ?
H32A C32 H32B 109.5 . . ?
C31 C32 H32C 109.5 . . ?
H32A C32 H32C 109.5 . . ?
H32B C32 H32C 109.5 . . ?
C31 C33 H33A 109.5 . . ?
C31 C33 H33B 109.5 . . ?
H33A C33 H33B 109.5 . . ?
C31 C33 H33C 109.5 . . ?
H33A C33 H33C 109.5 . . ?
H33B C33 H33C 109.5 . . ?
C39 C34 C35 120.18(14) . . ?
C39 C34 C17 119.97(14) . . ?
C35 C34 C17 119.29(14) . . ?
C36 C35 C34 118.38(16) . . ?
C36 C35 C40 119.33(15) . . ?
C34 C35 C40 122.21(14) . . ?
C37 C36 C35 121.61(16) . . ?
C37 C36 H36 119.2 . . ?
C35 C36 H36 119.2 . . ?
C36 C37 C38 119.71(15) . . ?
C36 C37 H37 120.1 . . ?
C38 C37 H37 120.1 . . ?
C37 C38 C39 120.76(16) . . ?
C37 C38 H38 119.6 . . ?
C39 C38 H38 119.6 . . ?
C38 C39 C34 119.14(15) . . ?
C38 C39 C43 118.87(14) . . ?
C34 C39 C43 121.91(13) . . ?
C35 C40 C41 110.54(15) . . ?
C35 C40 C42 113.12(16) . . ?
C41 C40 C42 110.69(18) . . ?
C35 C40 H40 107.4 . . ?
C41 C40 H40 107.4 . . ?
C42 C40 H40 107.4 . . ?
C40 C41 H41A 109.5 . . ?
C40 C41 H41B 109.5 . . ?
H41A C41 H41B 109.5 . . ?
C40 C41 H41C 109.5 . . ?
H41A C41 H41C 109.5 . . ?
H41B C41 H41C 109.5 . . ?
C40 C42 H42A 109.5 . . ?
C40 C42 H42B 109.5 . . ?
H42A C42 H42B 109.5 . . ?
C40 C42 H42C 109.5 . . ?
H42A C42 H42C 109.5 . . ?
H42B C42 H42C 109.5 . . ?
C44 C43 C39 111.93(15) . . ?
C44 C43 C45 110.53(16) . . ?
C39 C43 C45 110.64(14) . . ?
C44 C43 H43 107.9 . . ?
C39 C43 H43 107.9 . . ?
C45 C43 H43 107.9 . . ?
C43 C44 H44A 109.5 . . ?
C43 C44 H44B 109.5 . . ?
H44A C44 H44B 109.5 . . ?
C43 C44 H44C 109.5 . . ?
H44A C44 H44C 109.5 . . ?
H44B C44 H44C 109.5 . . ?
C43 C45 H45A 109.5 . . ?
C43 C45 H45B 109.5 . . ?
H45A C45 H45B 109.5 . . ?
C43 C45 H45C 109.5 . . ?
H45A C45 H45C 109.5 . . ?
H45B C45 H45C 109.5 . . ?
C9 C46 P1 123.28(13) . . ?
C9 C46 H46 118.4 . . ?
P1 C46 H46 118.4 . . ?
C48 C47 C52 119.99(16) . . ?
C48 C47 P1 120.34(13) . . ?
C52 C47 P1 119.16(13) . . ?
C49 C48 C47 119.05(15) . . ?
C49 C48 C53 121.07(15) . . ?
C47 C48 C53 119.85(15) . . ?
C48 C49 C50 120.99(17) . . ?
C48 C49 H49 119.5 . . ?
C50 C49 H49 119.5 . . ?
C51 C50 C49 119.88(18) . . ?
C51 C50 H50 120.1 . . ?
C49 C50 H50 120.1 . . ?
C50 C51 C52 120.68(17) . . ?
C50 C51 H51 119.7 . . ?
C52 C51 H51 119.7 . . ?
C51 C52 C47 119.29(16) . . ?
C51 C52 C65A 118.5(3) . . ?
C47 C52 C65A 122.2(3) . . ?
C51 C52 C65B 130.1(10) . . ?
C47 C52 C65B 110.2(9) . . ?
C54 C53 C58 120.28(15) . . ?
C54 C53 C48 119.83(15) . . ?
C58 C53 C48 119.88(15) . . ?
C55 C54 C53 118.79(16) . . ?
C55 C54 C59 118.93(16) . . ?
C53 C54 C59 122.25(15) . . ?
C56 C55 C54 121.13(16) . . ?
C56 C55 H55 119.4 . . ?
C54 C55 H55 119.4 . . ?
C55 C56 C57 119.80(15) . . ?
C55 C56 H56 120.1 . . ?
C57 C56 H56 120.1 . . ?
C58 C57 C56 121.14(16) . . ?
C58 C57 H57 119.4 . . ?
C56 C57 H57 119.4 . . ?
C57 C58 C53 118.81(15) . . ?
C57 C58 C62 120.58(15) . . ?
C53 C58 C62 120.50(15) . . ?
C60 C59 C54 112.54(18) . . ?
C60 C59 C61 109.6(2) . . ?
C54 C59 C61 111.06(19) . . ?
C60 C59 H59 107.8 . . ?
C54 C59 H59 107.8 . . ?
C61 C59 H59 107.8 . . ?
C59 C60 H60A 109.5 . . ?
C59 C60 H60B 109.5 . . ?
H60A C60 H60B 109.5 . . ?
C59 C60 H60C 109.5 . . ?
H60A C60 H60C 109.5 . . ?
H60B C60 H60C 109.5 . . ?
C59 C61 H61A 109.5 . . ?
C59 C61 H61B 109.5 . . ?
H61A C61 H61B 109.5 . . ?
C59 C61 H61C 109.5 . . ?
H61A C61 H61C 109.5 . . ?
H61B C61 H61C 109.5 . . ?
C58 C62 C63 114.05(16) . . ?
C58 C62 C64 108.93(15) . . ?
C63 C62 C64 110.89(18) . . ?
C58 C62 H62 107.6 . . ?
C63 C62 H62 107.6 . . ?
C64 C62 H62 107.6 . . ?
C62 C63 H63A 109.5 . . ?
C62 C63 H63B 109.5 . . ?
H63A C63 H63B 109.5 . . ?
C62 C63 H63C 109.5 . . ?
H63A C63 H63C 109.5 . . ?
H63B C63 H63C 109.5 . . ?
C62 C64 H64A 109.5 . . ?
C62 C64 H64B 109.5 . . ?
H64A C64 H64B 109.5 . . ?
C62 C64 H64C 109.5 . . ?
H64A C64 H64C 109.5 . . ?
H64B C64 H64C 109.5 . . ?
C66A C65A C70A 120.6(6) . . ?
C66A C65A C52 117.4(5) . . ?
C70A C65A C52 121.9(6) . . ?
C67A C66A C65A 118.7(4) . . ?
C67A C66A C71A 120.5(3) . . ?
C65A C66A C71A 120.6(4) . . ?
C68A C67A C66A 121.2(5) . . ?
C68A C67A H67A 119.4 . . ?
C66A C67A H67A 119.4 . . ?
C67A C68A C69A 120.0(8) . . ?
C67A C68A H68A 120.0 . . ?
C69A C68A H68A 120.0 . . ?
C68A C69A C70A 121.6(11) . . ?
C68A C69A H69A 119.2 . . ?
C70A C69A H69A 119.2 . . ?
C69A C70A C65A 117.9(8) . . ?
C69A C70A C74A 121.6(7) . . ?
C65A C70A C74A 120.5(6) . . ?
C72A C71A C66A 114.7(3) . . ?
C72A C71A C73A 110.3(3) . . ?
C66A C71A C73A 108.6(3) . . ?
C72A C71A H71A 107.7 . . ?
C66A C71A H71A 107.7 . . ?
C73A C71A H71A 107.7 . . ?
C71A C72A H72A 109.5 . . ?
C71A C72A H72B 109.5 . . ?
H72A C72A H72B 109.5 . . ?
C71A C72A H72C 109.5 . . ?
H72A C72A H72C 109.5 . . ?
H72B C72A H72C 109.5 . . ?
C71A C73A H73A 109.5 . . ?
C71A C73A H73B 109.5 . . ?
H73A C73A H73B 109.5 . . ?
C71A C73A H73C 109.5 . . ?
H73A C73A H73C 109.5 . . ?
H73B C73A H73C 109.5 . . ?
C70A C74A C75A 111.5(6) . . ?
C70A C74A C76A 109.3(9) . . ?
C75A C74A C76A 110.5(9) . . ?
C70A C74A H74A 108.4 . . ?
C75A C74A H74A 108.4 . . ?
C76A C74A H74A 108.4 . . ?
C74A C75A H75A 109.5 . . ?
C74A C75A H75B 109.5 . . ?
H75A C75A H75B 109.5 . . ?
C74A C75A H75C 109.5 . . ?
H75A C75A H75C 109.5 . . ?
H75B C75A H75C 109.5 . . ?
C74A C76A H76A 109.5 . . ?
C74A C76A H76B 109.5 . . ?
H76A C76A H76B 109.5 . . ?
C74A C76A H76C 109.5 . . ?
H76A C76A H76C 109.5 . . ?
H76B C76A H76C 109.5 . . ?
C70B C65B C66B 121(2) . . ?
C70B C65B C52 111.1(19) . . ?
C66B C65B C52 126(2) . . ?
C67B C66B C65B 119.0(17) . . ?
C67B C66B C71B 119.0(13) . . ?
C65B C66B C71B 122.0(16) . . ?
C66B C67B C68B 119(2) . . ?
C66B C67B H67B 120.3 . . ?
C68B C67B H67B 120.3 . . ?
C69B C68B C67B 122(3) . . ?
C69B C68B H68B 118.9 . . ?
C67B C68B H68B 118.9 . . ?
C68B C69B C70B 118(4) . . ?
C68B C69B H69B 121.0 . . ?
C70B C69B H69B 121.0 . . ?
C65B C70B C69B 120(3) . . ?
C65B C70B C74B 125(3) . . ?
C69B C70B C74B 115(3) . . ?
C73B C71B C72B 111.4(11) . . ?
C73B C71B C66B 112.5(10) . . ?
C72B C71B C66B 107.0(10) . . ?
C73B C71B H71B 108.6 . . ?
C72B C71B H71B 108.6 . . ?
C66B C71B H71B 108.6 . . ?
C71B C72B H72D 109.5 . . ?
C71B C72B H72E 109.5 . . ?
H72D C72B H72E 109.5 . . ?
C71B C72B H72F 109.5 . . ?
H72D C72B H72F 109.5 . . ?
H72E C72B H72F 109.5 . . ?
C71B C73B H73D 109.5 . . ?
C71B C73B H73E 109.5 . . ?
H73D C73B H73E 109.5 . . ?
C71B C73B H73F 109.5 . . ?
H73D C73B H73F 109.5 . . ?
H73E C73B H73F 109.5 . . ?
C76B C74B C70B 115(4) . . ?
C76B C74B C75B 110(3) . . ?
C70B C74B C75B 117(3) . . ?
C76B C74B H74B 104.6 . . ?
C70B C74B H74B 104.6 . . ?
C75B C74B H74B 104.6 . . ?
C74B C75B H75D 109.5 . . ?
C74B C75B H75E 109.5 . . ?
H75D C75B H75E 109.5 . . ?
C74B C75B H75F 109.5 . . ?
H75D C75B H75F 109.5 . . ?
H75E C75B H75F 109.5 . . ?
C74B C76B H76D 109.5 . . ?
C74B C76B H76E 109.5 . . ?
H76D C76B H76E 109.5 . . ?
C74B C76B H76F 109.5 . . ?
H76D C76B H76F 109.5 . . ?
H76E C76B H76F 109.5 . . ?
C1 N1 C8 109.40(13) . . ?
C1 N1 H1 122.8(13) . . ?
C8 N1 H1 127.8(13) . . ?
C46 P1 C47 104.93(8) . . ?
C15 P2 C16 104.70(8) . . ?

loop_
_geom_bond_atom_site_label_1
_geom_bond_atom_site_label_2
_geom_bond_distance
_geom_bond_site_symmetry_2
_geom_bond_publ_flag
C1 N1 1.388(2) . ?
C1 C2 1.402(2) . ?
C1 C6 1.410(2) . ?
C2 C3 1.407(2) . ?
C2 C15 1.448(2) . ?
C3 C4 1.398(3) . ?
C3 H3 0.9500 . ?
C4 C5 1.376(3) . ?
C4 C7 1.513(2) . ?
C5 C6 1.400(2) . ?
C5 H5 0.9500 . ?
C6 C13 1.434(2) . ?
C7 H7A 0.9800 . ?
C7 H7B 0.9800 . ?
C7 H7C 0.9800 . ?
C8 N1 1.392(2) . ?
C8 C9 1.404(2) . ?
C8 C13 1.410(2) . ?
C9 C10 1.407(2) . ?
C9 C46 1.462(2) . ?
C10 C11 1.390(2) . ?
C10 H10 0.9500 . ?
C11 C12 1.378(3) . ?
C11 C14 1.509(2) . ?
C12 C13 1.399(2) . ?
C12 H12 0.9500 . ?
C14 H14A 0.9800 . ?
C14 H14B 0.9800 . ?
C14 H14C 0.9800 . ?
C15 P2 1.6801(16) . ?
C15 H15 0.9500 . ?
C16 C17 1.405(2) . ?
C16 C21 1.421(2) . ?
C16 P2 1.8350(16) . ?
C17 C18 1.393(2) . ?
C17 C34 1.507(2) . ?
C18 C19 1.385(2) . ?
C18 H18 0.9500 . ?
C19 C20 1.382(2) . ?
C19 H19 0.9500 . ?
C20 C21 1.390(2) . ?
C20 H20 0.9500 . ?
C21 C22 1.505(2) . ?
C22 C23 1.397(2) . ?
C22 C27 1.409(2) . ?
C23 C24 1.389(2) . ?
C23 C28 1.525(2) . ?
C24 C25 1.382(3) . ?
C24 H24 0.9500 . ?
C25 C26 1.373(3) . ?
C25 H25 0.9500 . ?
C26 C27 1.392(3) . ?
C26 H26 0.9500 . ?
C27 C31 1.526(3) . ?
C28 C29 1.521(3) . ?
C28 C30 1.527(3) . ?
C28 H28 1.0000 . ?
C29 H29A 0.9800 . ?
C29 H29B 0.9800 . ?
C29 H29C 0.9800 . ?
C30 H30A 0.9800 . ?
C30 H30B 0.9800 . ?
C30 H30C 0.9800 . ?
C31 C32 1.522(3) . ?
C31 C33 1.533(3) . ?
C31 H31 1.0000 . ?
C32 H32A 0.9800 . ?
C32 H32B 0.9800 . ?
C32 H32C 0.9800 . ?
C33 H33A 0.9800 . ?
C33 H33B 0.9800 . ?
C33 H33C 0.9800 . ?
C34 C39 1.405(2) . ?
C34 C35 1.412(2) . ?
C35 C36 1.391(2) . ?
C35 C40 1.518(2) . ?
C36 C37 1.377(3) . ?
C36 H36 0.9500 . ?
C37 C38 1.386(3) . ?
C37 H37 0.9500 . ?
C38 C39 1.391(2) . ?
C38 H38 0.9500 . ?
C39 C43 1.522(2) . ?
C40 C41 1.528(3) . ?
C40 C42 1.529(3) . ?
C40 H40 1.0000 . ?
C41 H41A 0.9800 . ?
C41 H41B 0.9800 . ?
C41 H41C 0.9800 . ?
C42 H42A 0.9800 . ?
C42 H42B 0.9800 . ?
C42 H42C 0.9800 . ?
C43 C44 1.519(2) . ?
C43 C45 1.530(3) . ?
C43 H43 1.0000 . ?
C44 H44A 0.9800 . ?
C44 H44B 0.9800 . ?
C44 H44C 0.9800 . ?
C45 H45A 0.9800 . ?
C45 H45B 0.9800 . ?
C45 H45C 0.9800 . ?
C46 P1 1.6645(17) . ?
C46 H46 0.9500 . ?
C47 C48 1.402(2) . ?
C47 C52 1.411(2) . ?
C47 P1 1.8272(17) . ?
C48 C49 1.386(2) . ?
C48 C53 1.506(2) . ?
C49 C50 1.389(3) . ?
C49 H49 0.9500 . ?
C50 C51 1.382(3) . ?
C50 H50 0.9500 . ?
C51 C52 1.386(3) . ?
C51 H51 0.9500 . ?
C52 C65A 1.469(8) . ?
C52 C65B 1.68(3) . ?
C53 C54 1.406(2) . ?
C53 C58 1.408(2) . ?
C54 C55 1.394(2) . ?
C54 C59 1.525(2) . ?
C55 C56 1.374(3) . ?
C55 H55 0.9500 . ?
C56 C57 1.388(2) . ?
C56 H56 0.9500 . ?
C57 C58 1.386(2) . ?
C57 H57 0.9500 . ?
C58 C62 1.519(2) . ?
C59 C60 1.508(3) . ?
C59 C61 1.528(4) . ?
C59 H59 1.0000 . ?
C60 H60A 0.9800 . ?
C60 H60B 0.9800 . ?
C60 H60C 0.9800 . ?
C61 H61A 0.9800 . ?
C61 H61B 0.9800 . ?
C61 H61C 0.9800 . ?
C62 C63 1.527(3) . ?
C62 C64 1.534(3) . ?
C62 H62 1.0000 . ?
C63 H63A 0.9800 . ?
C63 H63B 0.9800 . ?
C63 H63C 0.9800 . ?
C64 H64A 0.9800 . ?
C64 H64B 0.9800 . ?
C64 H64C 0.9800 . ?
C65A C66A 1.415(8) . ?
C65A C70A 1.417(8) . ?
C66A C67A 1.394(6) . ?
C66A C71A 1.519(4) . ?
C67A C68A 1.378(10) . ?
C67A H67A 0.9500 . ?
C68A C69A 1.384(11) . ?
C68A H68A 0.9500 . ?
C69A C70A 1.400(9) . ?
C69A H69A 0.9500 . ?
C70A C74A 1.497(9) . ?
C71A C72A 1.508(5) . ?
C71A C73A 1.529(5) . ?
C71A H71A 1.0000 . ?
C72A H72A 0.9800 . ?
C72A H72B 0.9800 . ?
C72A H72C 0.9800 . ?
C73A H73A 0.9800 . ?
C73A H73B 0.9800 . ?
C73A H73C 0.9800 . ?
C74A C75A 1.530(10) . ?
C74A C76A 1.530(10) . ?
C74A H74A 1.0000 . ?
C75A H75A 0.9800 . ?
C75A H75B 0.9800 . ?
C75A H75C 0.9800 . ?
C76A H76A 0.9800 . ?
C76A H76B 0.9800 . ?
C76A H76C 0.9800 . ?
C65B C70B 1.37(3) . ?
C65B C66B 1.37(3) . ?
C66B C67B 1.37(2) . ?
C66B C71B 1.542(16) . ?
C67B C68B 1.37(3) . ?
C67B H67B 0.9500 . ?
C68B C69B 1.37(4) . ?
C68B H68B 0.9500 . ?
C69B C70B 1.38(4) . ?
C69B H69B 0.9500 . ?
C70B C74B 1.52(3) . ?
C71B C73B 1.446(17) . ?
C71B C72B 1.537(19) . ?
C71B H71B 1.0000 . ?
C72B H72D 0.9800 . ?
C72B H72E 0.9800 . ?
C72B H72F 0.9800 . ?
C73B H73D 0.9800 . ?
C73B H73E 0.9800 . ?
C73B H73F 0.9800 . ?
C74B C76B 1.50(4) . ?
C74B C75B 1.55(3) . ?
C74B H74B 1.0000 . ?
C75B H75D 0.9800 . ?
C75B H75E 0.9800 . ?
C75B H75F 0.9800 . ?
C76B H76D 0.9800 . ?
C76B H76E 0.9800 . ?
C76B H76F 0.9800 . ?
N1 H1 0.839(19) . ?

loop_
_geom_torsion_atom_site_label_1
_geom_torsion_atom_site_label_2
_geom_torsion_atom_site_label_3
_geom_torsion_atom_site_label_4
_geom_torsion
_geom_torsion_site_symmetry_1
_geom_torsion_site_symmetry_2
_geom_torsion_site_symmetry_3
_geom_torsion_site_symmetry_4
_geom_torsion_publ_flag
N1 C1 C2 C3 -177.02(15) . . . . ?
C6 C1 C2 C3 1.4(2) . . . . ?
N1 C1 C2 C15 -0.3(3) . . . . ?
C6 C1 C2 C15 178.08(14) . . . . ?
C1 C2 C3 C4 -1.3(2) . . . . ?
C15 C2 C3 C4 -178.27(16) . . . . ?
C2 C3 C4 C5 0.1(3) . . . . ?
C2 C3 C4 C7 179.29(17) . . . . ?
C3 C4 C5 C6 0.9(3) . . . . ?
C7 C4 C5 C6 -178.21(17) . . . . ?
C4 C5 C6 C1 -0.8(2) . . . . ?
C4 C5 C6 C13 176.21(16) . . . . ?
N1 C1 C6 C5 178.33(14) . . . . ?
C2 C1 C6 C5 -0.4(2) . . . . ?
N1 C1 C6 C13 0.63(16) . . . . ?
C2 C1 C6 C13 -178.08(14) . . . . ?
N1 C8 C9 C10 179.96(15) . . . . ?
C13 C8 C9 C10 -0.4(2) . . . . ?
N1 C8 C9 C46 -1.4(3) . . . . ?
C13 C8 C9 C46 178.20(14) . . . . ?
C8 C9 C10 C11 0.7(2) . . . . ?
C46 C9 C10 C11 -177.99(15) . . . . ?
C9 C10 C11 C12 -0.3(3) . . . . ?
C9 C10 C11 C14 178.44(16) . . . . ?
C10 C11 C12 C13 -0.4(2) . . . . ?
C14 C11 C12 C13 -179.08(15) . . . . ?
C11 C12 C13 C8 0.6(2) . . . . ?
C11 C12 C13 C6 -178.77(16) . . . . ?
N1 C8 C13 C12 179.51(13) . . . . ?
C9 C8 C13 C12 -0.2(2) . . . . ?
N1 C8 C13 C6 -0.98(16) . . . . ?
C9 C8 C13 C6 179.33(14) . . . . ?
C5 C6 C13 C12 2.3(3) . . . . ?
C1 C6 C13 C12 179.65(16) . . . . ?
C5 C6 C13 C8 -177.09(16) . . . . ?
C1 C6 C13 C8 0.22(17) . . . . ?
C1 C2 C15 P2 0.3(2) . . . . ?
C3 C2 C15 P2 176.97(13) . . . . ?
C21 C16 C17 C18 6.6(2) . . . . ?
P2 C16 C17 C18 -165.02(12) . . . . ?
C21 C16 C17 C34 -167.75(14) . . . . ?
P2 C16 C17 C34 20.6(2) . . . . ?
C16 C17 C18 C19 0.0(2) . . . . ?
C34 C17 C18 C19 174.65(15) . . . . ?
C17 C18 C19 C20 -5.3(3) . . . . ?
C18 C19 C20 C21 4.0(3) . . . . ?
C19 C20 C21 C16 2.6(3) . . . . ?
C19 C20 C21 C22 -169.97(16) . . . . ?
C17 C16 C21 C20 -7.9(2) . . . . ?
P2 C16 C21 C20 162.89(13) . . . . ?
C17 C16 C21 C22 164.17(15) . . . . ?
P2 C16 C21 C22 -25.1(2) . . . . ?
C20 C21 C22 C23 -100.05(19) . . . . ?
C16 C21 C22 C23 87.7(2) . . . . ?
C20 C21 C22 C27 78.92(19) . . . . ?
C16 C21 C22 C27 -93.32(19) . . . . ?
C27 C22 C23 C24 -0.4(2) . . . . ?
C21 C22 C23 C24 178.49(15) . . . . ?
C27 C22 C23 C28 -179.26(16) . . . . ?
C21 C22 C23 C28 -0.3(2) . . . . ?
C22 C23 C24 C25 -0.3(3) . . . . ?
C28 C23 C24 C25 178.59(17) . . . . ?
C23 C24 C25 C26 0.2(3) . . . . ?
C24 C25 C26 C27 0.5(3) . . . . ?
C25 C26 C27 C22 -1.2(3) . . . . ?
C25 C26 C27 C31 176.16(18) . . . . ?
C23 C22 C27 C26 1.2(2) . . . . ?
C21 C22 C27 C26 -177.83(15) . . . . ?
C23 C22 C27 C31 -176.10(17) . . . . ?
C21 C22 C27 C31 4.9(2) . . . . ?
C24 C23 C28 C29 -77.4(2) . . . . ?
C22 C23 C28 C29 101.4(2) . . . . ?
C24 C23 C28 C30 46.8(2) . . . . ?
C22 C23 C28 C30 -134.39(17) . . . . ?
C26 C27 C31 C32 71.9(2) . . . . ?
C22 C27 C31 C32 -110.9(2) . . . . ?
C26 C27 C31 C33 -53.4(2) . . . . ?
C22 C27 C31 C33 123.8(2) . . . . ?
C18 C17 C34 C39 70.3(2) . . . . ?
C16 C17 C34 C39 -115.20(17) . . . . ?
C18 C17 C34 C35 -101.16(18) . . . . ?
C16 C17 C34 C35 73.4(2) . . . . ?
C39 C34 C35 C36 -3.6(2) . . . . ?
C17 C34 C35 C36 167.84(15) . . . . ?
C39 C34 C35 C40 179.63(15) . . . . ?
C17 C34 C35 C40 -8.9(2) . . . . ?
C34 C35 C36 C37 -0.7(3) . . . . ?
C40 C35 C36 C37 176.23(18) . . . . ?
C35 C36 C37 C38 3.2(3) . . . . ?
C36 C37 C38 C39 -1.4(3) . . . . ?
C37 C38 C39 C34 -2.8(3) . . . . ?
C37 C38 C39 C43 174.18(16) . . . . ?
C35 C34 C39 C38 5.3(2) . . . . ?
C17 C34 C39 C38 -166.10(15) . . . . ?
C35 C34 C39 C43 -171.57(15) . . . . ?
C17 C34 C39 C43 17.1(2) . . . . ?
C36 C35 C40 C41 -81.3(2) . . . . ?
C34 C35 C40 C41 95.4(2) . . . . ?
C36 C35 C40 C42 43.4(2) . . . . ?
C34 C35 C40 C42 -139.81(18) . . . . ?
C38 C39 C43 C44 66.3(2) . . . . ?
C34 C39 C43 C44 -116.87(17) . . . . ?
C38 C39 C43 C45 -57.5(2) . . . . ?
C34 C39 C43 C45 119.38(17) . . . . ?
C8 C9 C46 P1 176.88(12) . . . . ?
C10 C9 C46 P1 -4.6(2) . . . . ?
C52 C47 C48 C49 -2.6(3) . . . . ?
P1 C47 C48 C49 -174.38(14) . . . . ?
C52 C47 C48 C53 175.40(15) . . . . ?
P1 C47 C48 C53 3.6(2) . . . . ?
C47 C48 C49 C50 -0.6(3) . . . . ?
C53 C48 C49 C50 -178.58(19) . . . . ?
C48 C49 C50 C51 2.3(4) . . . . ?
C49 C50 C51 C52 -0.7(4) . . . . ?
C50 C51 C52 C47 -2.5(3) . . . . ?
C50 C51 C52 C65A 174.4(3) . . . . ?
C50 C51 C52 C65B 169.8(12) . . . . ?
C48 C47 C52 C51 4.1(3) . . . . ?
P1 C47 C52 C51 176.00(14) . . . . ?
C48 C47 C52 C65A -172.6(3) . . . . ?
P1 C47 C52 C65A -0.7(4) . . . . ?
C48 C47 C52 C65B -169.6(10) . . . . ?
P1 C47 C52 C65B 2.3(10) . . . . ?
C49 C48 C53 C54 92.1(2) . . . . ?
C47 C48 C53 C54 -85.9(2) . . . . ?
C49 C48 C53 C58 -89.2(2) . . . . ?
C47 C48 C53 C58 92.9(2) . . . . ?
C58 C53 C54 C55 -2.5(3) . . . . ?
C48 C53 C54 C55 176.29(16) . . . . ?
C58 C53 C54 C59 175.32(17) . . . . ?
C48 C53 C54 C59 -5.9(3) . . . . ?
C53 C54 C55 C56 1.2(3) . . . . ?
C59 C54 C55 C56 -176.65(17) . . . . ?
C54 C55 C56 C57 0.5(3) . . . . ?
C55 C56 C57 C58 -1.0(3) . . . . ?
C56 C57 C58 C53 -0.2(2) . . . . ?
C56 C57 C58 C62 175.96(16) . . . . ?
C54 C53 C58 C57 2.0(2) . . . . ?
C48 C53 C58 C57 -176.78(15) . . . . ?
C54 C53 C58 C62 -174.19(16) . . . . ?
C48 C53 C58 C62 7.0(2) . . . . ?
C55 C54 C59 C60 -65.9(3) . . . . ?
C53 C54 C59 C60 116.2(2) . . . . ?
C55 C54 C59 C61 57.4(3) . . . . ?
C53 C54 C59 C61 -120.4(2) . . . . ?
C57 C58 C62 C63 38.9(2) . . . . ?
C53 C58 C62 C63 -144.98(17) . . . . ?
C57 C58 C62 C64 -85.6(2) . . . . ?
C53 C58 C62 C64 90.56(19) . . . . ?
C51 C52 C65A C66A -91.7(5) . . . . ?
C47 C52 C65A C66A 85.0(5) . . . . ?
C51 C52 C65A C70A 92.8(7) . . . . ?
C47 C52 C65A C70A -90.5(6) . . . . ?
C70A C65A C66A C67A 1.0(8) . . . . ?
C52 C65A C66A C67A -174.5(4) . . . . ?
C70A C65A C66A C71A -174.8(6) . . . . ?
C52 C65A C66A C71A 9.6(7) . . . . ?
C65A C66A C67A C68A -0.5(9) . . . . ?
C71A C66A C67A C68A 175.3(8) . . . . ?
C66A C67A C68A C69A 0.0(18) . . . . ?
C67A C68A C69A C70A 0(3) . . . . ?
C68A C69A C70A C65A 1(2) . . . . ?
C68A C69A C70A C74A -176.4(14) . . . . ?
C66A C65A C70A C69A -1.1(14) . . . . ?
C52 C65A C70A C69A 174.3(11) . . . . ?
C66A C65A C70A C74A 176.0(6) . . . . ?
C52 C65A C70A C74A -8.6(11) . . . . ?
C67A C66A C71A C72A 38.4(5) . . . . ?
C65A C66A C71A C72A -145.8(4) . . . . ?
C67A C66A C71A C73A -85.4(4) . . . . ?
C65A C66A C71A C73A 90.3(5) . . . . ?
C69A C70A C74A C75A -42.9(15) . . . . ?
C65A C70A C74A C75A 140.1(8) . . . . ?
C69A C70A C74A C76A 79.6(17) . . . . ?
C65A C70A C74A C76A -97.3(13) . . . . ?
C51 C52 C65B C70B 73(3) . . . . ?
C47 C52 C65B C70B -114(2) . . . . ?
C51 C52 C65B C66B -94(2) . . . . ?
C47 C52 C65B C66B 79(2) . . . . ?
C70B C65B C66B C67B 5(3) . . . . ?
C52 C65B C66B C67B 171.2(16) . . . . ?
C70B C65B C66B C71B -178(2) . . . . ?
C52 C65B C66B C71B -12(3) . . . . ?
C65B C66B C67B C68B -4(4) . . . . ?
C71B C66B C67B C68B 179(3) . . . . ?
C66B C67B C68B C69B 2(8) . . . . ?
C67B C68B C69B C70B 0(10) . . . . ?
C66B C65B C70B C69B -3(6) . . . . ?
C52 C65B C70B C69B -171(5) . . . . ?
C66B C65B C70B C74B -178(3) . . . . ?
C52 C65B C70B C74B 14(4) . . . . ?
C68B C69B C70B C65B 1(9) . . . . ?
C68B C69B C70B C74B 176(6) . . . . ?
C67B C66B C71B C73B 40.2(17) . . . . ?
C65B C66B C71B C73B -136.7(17) . . . . ?
C67B C66B C71B C72B -82.4(14) . . . . ?
C65B C66B C71B C72B 100.7(18) . . . . ?
C65B C70B C74B C76B -111(5) . . . . ?
C69B C70B C74B C76B 75(7) . . . . ?
C65B C70B C74B C75B 119(3) . . . . ?
C69B C70B C74B C75B -56(5) . . . . ?
C2 C1 N1 C8 177.30(15) . . . . ?
C6 C1 N1 C8 -1.26(16) . . . . ?
C9 C8 N1 C1 -178.94(15) . . . . ?
C13 C8 N1 C1 1.40(16) . . . . ?
C9 C46 P1 C47 178.04(13) . . . . ?
C48 C47 P1 C46 -92.23(14) . . . . ?
C52 C47 P1 C46 95.93(14) . . . . ?
C2 C15 P2 C16 -169.36(14) . . . . ?
C17 C16 P2 C15 -143.71(12) . . . . ?
C21 C16 P2 C15 45.30(15) . . . . ?
